data_2211608
loop_
_publ_author_name
'Robert T. Stibrany'
'Joseph A. Potenza'

_publ_section_title
;A structure with trigonally and tetrahedrally coordinated Cu^I^ cations:
 <i>rac</i>-(acetonitrile)[2,2'-bis(1-propyl-1<i>H</i>-benzimidazol-2-yl)biphenyl]copper(I)
 bis(acetonitrile)[2,2'-bis(1-propyl-1<i>H</i>-benzimidazol-2-yl)biphenyl]copper(I)
 bis(perchlorate)
;
_journal_coeditor_code SG2094
_journal_issue 12
_journal_name_full 'Acta Crystallographica Section E'
_journal_page_first m3425
_journal_page_last m3428
_journal_paper_doi 10.1107/S1600536806047386
_journal_volume 62
_journal_year 2006
_chemical_formula_iupac '[Cu (C32 H30 N4) (C2 H3 N)] [Cu (C32 H30 N4) (C2 H3 N)2] (Cl O4)2'
_chemical_formula_moiety 'C36 H36 Cu N6 + , C34 H33 Cu N5 + , 2Cl O4 -'
_chemical_formula_sum 'C70 H69 Cl2 Cu2 N11 O8'
_chemical_formula_weight 1390.34
_chemical_name_systematic
;
rac-(acetonitrile)[2,2'-bis(1-propyl-1H-benzimidazol-2-yl)biphenyl]copper(I)
bis(acetonitrile)[2,2'-bis(1-propyl-1H-benzimidazol-2-yl)biphenyl]copper(I)
bis(perchlorate)
;
_space_group_IT_number 2
_symmetry_cell_setting triclinic
_symmetry_space_group_name_Hall '-P 1'
_symmetry_space_group_name_H-M 'P -1'
_atom_sites_solution_hydrogens geom
_atom_sites_solution_primary direct
_atom_sites_solution_secondary difmap
_audit_creation_method SHELXL97
_cell_angle_alpha 71.424(3)
_cell_angle_beta 87.901(3)
_cell_angle_gamma 88.588(3)
_cell_formula_units_Z 2
_cell_length_a 8.8593(15)
_cell_length_b 17.407(3)
_cell_length_c 22.760(4)
_cell_measurement_reflns_used 975
_cell_measurement_temperature 100(2)
_cell_measurement_theta_max 49.92
_cell_measurement_theta_min 5.20
_cell_volume 3324.5(10)
_computing_cell_refinement 'SAINT-Plus (Bruker, 2000)'
_computing_data_collection 'SMART (Bruker, 2000)'
_computing_data_reduction SAINT-Plus
_computing_molecular_graphics 'ORTEPIII (Burnett & Johnson, 1996) and ORTEP-32 (Farrugia, 1997)'
_computing_publication_material 'SHELXTL (Bruker, 2000)'
_computing_structure_refinement 'SHELXL97 (Sheldrick, 1997)'
_computing_structure_solution 'SHELXS97 (Sheldrick, 1990)'
_diffrn_ambient_temperature 100(2)
_diffrn_measured_fraction_theta_full 0.997
_diffrn_measured_fraction_theta_max 0.997
_diffrn_measurement_device_type 'Bruker SMART CCD area-detector'
_diffrn_measurement_method '\f and \w'
_diffrn_radiation_monochromator graphite
_diffrn_radiation_source 'fine-focus sealed tube'
_diffrn_radiation_type MoK\a
_diffrn_radiation_wavelength 0.71073
_diffrn_reflns_av_R_equivalents 0.0236
_diffrn_reflns_av_sigmaI/netI 0.0345
_diffrn_reflns_limit_h_max 10
_diffrn_reflns_limit_h_min -10
_diffrn_reflns_limit_k_max 20
_diffrn_reflns_limit_k_min -20
_diffrn_reflns_limit_l_max 27
_diffrn_reflns_limit_l_min -27
_diffrn_reflns_number 26871
_diffrn_reflns_theta_full 25.05
_diffrn_reflns_theta_max 25.05
_diffrn_reflns_theta_min 1.89
_diffrn_standards_number 0
_exptl_absorpt_coefficient_mu 0.784
_exptl_absorpt_correction_T_max 1.00
_exptl_absorpt_correction_T_min 0.867
_exptl_absorpt_correction_type multi-scan
_exptl_absorpt_process_details '(SADABS; Blessing, 1995)'
_exptl_crystal_colour colorless
_exptl_crystal_density_diffrn 1.389
_exptl_crystal_density_method 'not measured'
_exptl_crystal_description plate
_exptl_crystal_F_000 1444
_exptl_crystal_size_max 0.43
_exptl_crystal_size_mid 0.38
_exptl_crystal_size_min 0.07
_refine_diff_density_max 1.142
_refine_diff_density_min -1.196
_refine_ls_extinction_method none
_refine_ls_goodness_of_fit_ref 1.000
_refine_ls_hydrogen_treatment constr
_refine_ls_matrix_type full
_refine_ls_number_parameters 823
_refine_ls_number_reflns 11757
_refine_ls_number_restraints 16
_refine_ls_restrained_S_all 1.002
_refine_ls_R_factor_all 0.0672
_refine_ls_R_factor_gt 0.0507
_refine_ls_shift/su_max 0.001
_refine_ls_shift/su_mean 0.000
_refine_ls_structure_factor_coef Fsqd
_refine_ls_weighting_details 'calc w = 1/[\s^2^(Fo^2^)+(0.0813P)^2^+6.3573P] where P=(Fo^2^+2Fc^2^)/3'
_refine_ls_weighting_scheme calc
_refine_ls_wR_factor_gt 0.1330
_refine_ls_wR_factor_ref 0.1445
_reflns_number_gt 9415
_reflns_number_total 11757
_reflns_threshold_expression I>2\s(I)
_cod_data_source_file sg2094.cif
_cod_data_source_block I
_cod_depositor_comments
;
The following automatic conversions were performed:
'_symmetry_cell_setting' value 'Triclinic' changed to 'triclinic'
according to '/home/saulius/struct/CIF-dictionaries/cif_core.dic'
dictionary named 'cif_core.dic' version 2.4.1 from
2010-06-29.

'_geom_bond_publ_flag' value 'Y' changed to 'y' according to
'/home/saulius/struct/CIF-dictionaries/cif_core.dic' dictionary named
'cif_core.dic' version 2.4.1 from 2010-06-29 (7
times).

'_geom_angle_publ_flag' value 'Y' changed to 'y' according to
'/home/saulius/struct/CIF-dictionaries/cif_core.dic' dictionary named
'cif_core.dic' version 2.4.1 from 2010-06-29 (9 times).

Automatic conversion script
Id: cif_fix_enum 1527 2010-12-29 10:47:43Z saulius 

The following automatic conversions were performed:

'_symmetry_cell_setting' value 'Triclinic' changed to 'triclinic'
according to /home/saulius/struct/CIF-dictionaries/cif_core.dic
dictionary named 'cif_core.dic' version 2.4.1 from
2010-06-29.

'_geom_bond_publ_flag' value 'Y' changed to 'y'
according to /home/saulius/struct/CIF-dictionaries/cif_core.dic
dictionary named 'cif_core.dic' version 2.4.1 from 2010-06-29 (7
times).

'_geom_angle_publ_flag' value 'Y' changed to 'y' according
to /home/saulius/struct/CIF-dictionaries/cif_core.dic dictionary
named 'cif_core.dic' version 2.4.1 from 2010-06-29 (9 times).

Automatic conversion script
Id: cif_fix_values 1715 2011-07-08 13:25:40Z adriana 
;
_cod_database_code 2211608
_cod_database_fobs_code 2211608

loop_
_symmetry_equiv_pos_as_xyz
'x, y, z'
'-x, -y, -z'

loop_
_atom_site_type_symbol
_atom_site_label
_atom_site_fract_x
_atom_site_fract_y
_atom_site_fract_z
_atom_site_U_iso_or_equiv
_atom_site_adp_type
_atom_site_calc_flag
_atom_site_refinement_flags
_atom_site_occupancy
Cu Cu1 0.71596(5) 0.55291(3) 0.222723(19) 0.02283(12) Uani d . 1
N N11 0.8186(4) 0.37040(17) 0.14127(13) 0.0245(7) Uani d . 1
N N13 0.7383(3) 0.45708(17) 0.19026(13) 0.0203(6) Uani d . 1
N N41 0.8808(3) 0.77329(17) 0.10137(13) 0.0211(6) Uani d . 1
N N43 0.8092(3) 0.66157(16) 0.17690(13) 0.0193(6) Uani d . 1
N N51 0.4932(4) 0.5907(3) 0.2175(2) 0.0561(8) Uani d . 1
N N52 0.7795(6) 0.5157(2) 0.31249(18) 0.0554(7) Uani d . 1
C C11 0.6832(5) 0.3409(2) 0.17035(16) 0.0277(8) Uani d . 1
C C12 0.8464(4) 0.4398(2) 0.15476(15) 0.0206(7) Uani d . 1
C C13 0.6343(4) 0.3952(2) 0.20166(15) 0.0231(7) Uani d . 1
C C14 0.5000(4) 0.3819(2) 0.23682(17) 0.0302(9) Uani d . 1
H H14 0.4670 0.4166 0.2585 0.036 Uiso calc R 1
C C15 0.4173(5) 0.3145(3) 0.23808(18) 0.0381(10) Uani d . 1
H H15 0.3269 0.3043 0.2611 0.046 Uiso calc R 1
C C16 0.4655(6) 0.2619(3) 0.20600(19) 0.0458(12) Uani d . 1
H H16 0.4062 0.2177 0.2080 0.055 Uiso calc R 1
C C17 0.5993(5) 0.2736(2) 0.17134(18) 0.0374(10) Uani d . 1
H H17 0.6317 0.2386 0.1498 0.045 Uiso calc R 1
C C18 0.9142(5) 0.3323(2) 0.10389(18) 0.0358(10) Uani d . 1
H H18A 0.9836 0.3720 0.0778 0.043 Uiso calc R 1
H H18B 0.8511 0.3141 0.0771 0.043 Uiso calc R 1
C C19 1.0041(6) 0.2600(2) 0.14498(19) 0.0413(11) Uani d . 1
H H19A 1.0709 0.2788 0.1702 0.050 Uiso calc R 1
H H19B 0.9348 0.2218 0.1727 0.050 Uiso calc R 1
C C1A 1.0964(6) 0.2173(3) 0.1074(2) 0.0525(13) Uani d . 1
H H1A1 1.0301 0.1939 0.0855 0.079 Uiso calc R 1
H H1A2 1.1569 0.1753 0.1346 0.079 Uiso calc R 1
H H1A3 1.1610 0.2556 0.0782 0.079 Uiso calc R 1
C C21 0.9698(4) 0.5654(2) 0.08709(15) 0.0184(7) Uani d . 1
C C22 0.9837(4) 0.4883(2) 0.13090(15) 0.0205(7) Uani d . 1
C C23 1.1248(4) 0.4586(2) 0.15218(17) 0.0268(8) Uani d . 1
H H23 1.1334 0.4077 0.1818 0.032 Uiso calc R 1
C C24 1.2527(4) 0.5036(2) 0.12983(18) 0.0297(8) Uani d . 1
H H24 1.3473 0.4825 0.1436 0.036 Uiso calc R 1
C C25 1.2400(4) 0.5800(2) 0.08697(17) 0.0281(8) Uani d . 1
H H25 1.3260 0.6105 0.0719 0.034 Uiso calc R 1
C C26 1.0995(4) 0.6113(2) 0.06645(16) 0.0227(7) Uani d . 1
H H26 1.0914 0.6634 0.0386 0.027 Uiso calc R 1
C C31 0.8228(4) 0.5980(2) 0.05928(14) 0.0183(7) Uani d . 1
C C32 0.7539(4) 0.6661(2) 0.06971(15) 0.0192(7) Uani d . 1
C C33 0.6263(4) 0.7009(2) 0.03717(16) 0.0227(7) Uani d . 1
H H33 0.5811 0.7464 0.0437 0.027 Uiso calc R 1
C C34 0.5658(4) 0.6682(2) -0.00502(16) 0.0247(8) Uani d . 1
H H34 0.4819 0.6926 -0.0273 0.030 Uiso calc R 1
C C35 0.6309(4) 0.5994(2) -0.01381(16) 0.0252(8) Uani d . 1
H H35 0.5885 0.5764 -0.0410 0.030 Uiso calc R 1
C C36 0.7587(4) 0.5647(2) 0.01780(15) 0.0215(7) Uani d . 1
H H36 0.8024 0.5188 0.0114 0.026 Uiso calc R 1
C C41 0.9202(4) 0.7842(2) 0.15635(16) 0.0204(7) Uani d . 1
C C42 0.8145(4) 0.69924(19) 0.11620(15) 0.0179(7) Uani d . 1
C C43 0.8733(4) 0.7148(2) 0.20305(15) 0.0196(7) Uani d . 1
C C44 0.8912(4) 0.7085(2) 0.26542(17) 0.0280(8) Uani d . 1
H H44 0.8577 0.6634 0.2974 0.034 Uiso calc R 1
C C45 0.9606(4) 0.7717(2) 0.27748(18) 0.0300(8) Uani d . 1
H H45 0.9728 0.7692 0.3185 0.036 Uiso calc R 1
C C46 1.0130(4) 0.8394(2) 0.22983(19) 0.0314(9) Uani d . 1
H H46 1.0626 0.8798 0.2399 0.038 Uiso calc R 1
C C47 0.9929(4) 0.8478(2) 0.16834(18) 0.0265(8) Uani d . 1
H H47 1.0259 0.8933 0.1366 0.032 Uiso calc R 1
C C48 0.9064(4) 0.8320(2) 0.03978(16) 0.0249(8) Uani d . 1
H H48A 0.8982 0.8048 0.0089 0.030 Uiso calc R 1
H H48B 1.0083 0.8523 0.0367 0.030 Uiso calc R 1
C C49 0.7952(4) 0.9033(2) 0.02540(17) 0.0273(8) Uani d . 1
H H49A 0.6931 0.8836 0.0271 0.033 Uiso calc R 1
H H49B 0.8015 0.9303 0.0565 0.033 Uiso calc R 1
C C4A 0.8288(5) 0.9634(2) -0.03837(18) 0.0340(9) Uani d . 1
H H4A1 0.9338 0.9769 -0.0421 0.051 Uiso calc R 1
H H4A2 0.7685 1.0116 -0.0437 0.051 Uiso calc R 1
H H4A3 0.8052 0.9396 -0.0696 0.051 Uiso calc R 1
C C51 0.3872(5) 0.6295(3) 0.2042(3) 0.0561(8) Uani d . 1
C C52 0.2523(5) 0.6813(3) 0.1864(3) 0.0561(8) Uani d U 1
H H52A 0.2396 0.7148 0.2126 0.084 Uiso calc R 1
H H52B 0.1651 0.6480 0.1910 0.084 Uiso calc R 1
H H52C 0.2638 0.7150 0.1440 0.084 Uiso calc R 1
C C53 0.8338(7) 0.5010(3) 0.3602(2) 0.0554(7) Uani d . 1
C C54 0.9078(7) 0.4816(3) 0.4198(2) 0.0554(7) Uani d U 1
H H54A 0.9269 0.4243 0.4357 0.083 Uiso calc R 1
H H54B 0.8434 0.4980 0.4486 0.083 Uiso calc R 1
H H54C 1.0017 0.5099 0.4140 0.083 Uiso calc R 1
Cu Cu2 0.19512(5) 1.04191(2) 0.285046(19) 0.02090(12) Uani d . 1
N N53 0.0065(4) 1.04503(18) 0.24117(14) 0.0268(7) Uani d . 1
N N61 0.3866(3) 0.81477(17) 0.33001(13) 0.0209(6) Uani d . 1
N N63 0.3085(3) 0.94257(16) 0.28742(12) 0.0186(6) Uani d . 1
N N91 0.3282(3) 1.17827(16) 0.39282(12) 0.0175(6) Uani d . 1
N N93 0.2293(3) 1.11581(16) 0.33158(12) 0.0184(6) Uani d . 1
C C55 -0.1070(4) 1.0305(2) 0.22664(17) 0.0277(8) Uani d . 1
C C56 -0.2544(5) 1.0103(3) 0.2095(2) 0.0421(10) Uani d . 1
H H56A -0.2677 0.9527 0.2254 0.063 Uiso calc R 1
H H56B -0.2603 1.0280 0.1651 0.063 Uiso calc R 1
H H56C -0.3323 1.0368 0.2267 0.063 Uiso calc R 1
C C61 0.4311(4) 0.8373(2) 0.26794(16) 0.0219(7) Uani d . 1
C C62 0.3152(4) 0.8799(2) 0.33911(15) 0.0190(7) Uani d . 1
C C63 0.3802(4) 0.9167(2) 0.24143(16) 0.0210(7) Uani d . 1
C C64 0.4043(4) 0.9578(2) 0.17859(16) 0.0248(8) Uani d . 1
H H64 0.3696 1.0108 0.1608 0.030 Uiso calc R 1
C C65 0.4818(4) 0.9166(2) 0.14375(17) 0.0295(8) Uani d . 1
H H65 0.4993 0.9421 0.1015 0.035 Uiso calc R 1
C C66 0.5345(4) 0.8371(3) 0.17120(18) 0.0323(9) Uani d . 1
H H66 0.5865 0.8111 0.1465 0.039 Uiso calc R 1
C C67 0.5124(4) 0.7959(2) 0.23318(18) 0.0290(8) Uani d . 1
H H67 0.5494 0.7435 0.2511 0.035 Uiso calc R 1
C C68 0.4207(5) 0.7366(2) 0.37663(18) 0.0302(8) Uani d . 1
H H68A 0.4057 0.7418 0.4176 0.036 Uiso calc R 1
H H68B 0.5262 0.7227 0.3718 0.036 Uiso calc R 1
C C69 0.3223(5) 0.6677(3) 0.3717(2) 0.0461(11) Uani d . 1
H H69A 0.2173 0.6793 0.3796 0.055 Uiso calc R 1
H H69B 0.3319 0.6645 0.3300 0.055 Uiso calc R 1
C C6A 0.3680(8) 0.5874(3) 0.4173(3) 0.0752(18) Uani d . 1
H H6A1 0.4734 0.5772 0.4111 0.113 Uiso calc R 1
H H6A2 0.3096 0.5451 0.4112 0.113 Uiso calc R 1
H H6A3 0.3502 0.5890 0.4588 0.113 Uiso calc R 1
C C71 0.3148(4) 0.9389(2) 0.42487(15) 0.0184(7) Uani d . 1
C C72 0.2511(4) 0.8847(2) 0.39875(15) 0.0193(7) Uani d . 1
C C73 0.1222(4) 0.8421(2) 0.42624(16) 0.0230(7) Uani d . 1
H H73 0.0811 0.8056 0.4092 0.028 Uiso calc R 1
C C74 0.0550(4) 0.8536(2) 0.47846(17) 0.0267(8) Uani d . 1
H H74 -0.0304 0.8245 0.4967 0.032 Uiso calc R 1
C C75 0.1144(4) 0.9086(2) 0.50376(16) 0.0240(8) Uani d . 1
H H75 0.0673 0.9174 0.5383 0.029 Uiso calc R 1
C C76 0.2445(4) 0.9506(2) 0.47749(15) 0.0215(7) Uani d . 1
H H76 0.2851 0.9868 0.4950 0.026 Uiso calc R 1
C C81 0.4605(4) 0.9785(2) 0.40014(15) 0.0189(7) Uani d . 1
C C82 0.4777(4) 1.0623(2) 0.37614(14) 0.0183(7) Uani d . 1
C C83 0.6208(4) 1.0945(2) 0.35752(16) 0.0228(7) Uani d . 1
H H83 0.6320 1.1504 0.3417 0.027 Uiso calc R 1
C C84 0.7458(4) 1.0444(2) 0.36236(16) 0.0249(8) Uani d . 1
H H84 0.8409 1.0666 0.3506 0.030 Uiso calc R 1
C C85 0.7298(4) 0.9606(2) 0.38476(16) 0.0246(8) Uani d . 1
H H85 0.8136 0.9266 0.3873 0.030 Uiso calc R 1
C C86 0.5881(4) 0.9286(2) 0.40313(15) 0.0205(7) Uani d . 1
H H86 0.5773 0.8726 0.4178 0.025 Uiso calc R 1
C C91 0.1932(4) 1.2187(2) 0.37213(15) 0.0204(7) Uani d . 1
C C92 0.3444(4) 1.1175(2) 0.36693(14) 0.0177(7) Uani d . 1
C C93 0.1333(4) 1.1792(2) 0.33386(15) 0.0192(7) Uani d . 1
C C94 -0.0017(4) 1.2067(2) 0.30397(16) 0.0248(8) Uani d . 1
H H94 -0.0435 1.1809 0.2785 0.030 Uiso calc R 1
C C95 -0.0708(4) 1.2736(2) 0.31356(17) 0.0293(8) Uani d . 1
H H95 -0.1606 1.2935 0.2940 0.035 Uiso calc R 1
C C96 -0.0087(5) 1.3121(2) 0.35193(18) 0.0313(9) Uani d . 1
H H96 -0.0587 1.3572 0.3573 0.038 Uiso calc R 1
C C97 0.1235(4) 1.2860(2) 0.38221(17) 0.0273(8) Uani d . 1
H H97 0.1640 1.3118 0.4079 0.033 Uiso calc R 1
C C98 0.4300(4) 1.2006(2) 0.43377(15) 0.0225(7) Uani d . 1
H H98A 0.5008 1.1563 0.4506 0.027 Uiso calc R 1
H H98B 0.3714 1.2088 0.4682 0.027 Uiso calc R 1
C C99 0.5176(4) 1.2771(2) 0.40089(17) 0.0270(8) Uani d . 1
H H99A 0.5819 1.2681 0.3682 0.032 Uiso calc R 1
H H99B 0.4474 1.3209 0.3819 0.032 Uiso calc R 1
C C9A 0.6140(5) 1.3014(3) 0.4456(2) 0.0414(10) Uani d . 1
H H9A1 0.5500 1.3143 0.4762 0.062 Uiso calc R 1
H H9A2 0.6722 1.3480 0.4233 0.062 Uiso calc R 1
H H9A3 0.6808 1.2574 0.4657 0.062 Uiso calc R 1
Cl Cl1 0.31761(10) 0.85586(5) 0.96326(4) 0.0287(2) Uani d D 1
O O11 0.2084(4) 0.91820(18) 0.94188(15) 0.0487(8) Uani d D 1
O O12 0.4367(5) 0.8599(3) 0.9205(2) 0.108(2) Uani d D 1
O O13 0.3775(9) 0.8618(5) 1.0159(3) 0.196(5) Uani d D 1
O O14 0.2509(5) 0.7816(2) 0.9757(4) 0.135(3) Uani d D 1
Cl Cl2 0.81011(10) 0.67043(5) 0.45767(4) 0.0253(2) Uani d . 1
O O21 0.7709(3) 0.75449(17) 0.44548(15) 0.0388(7) Uani d . 1
O O22 0.7520(4) 0.6424(2) 0.41043(15) 0.0523(9) Uani d . 1
O O23 0.9703(3) 0.66080(18) 0.45839(17) 0.0492(8) Uani d . 1
O O24 0.7479(4) 0.6241(2) 0.51579(15) 0.0513(8) Uani d . 1

loop_
_atom_site_aniso_label
_atom_site_aniso_U_11
_atom_site_aniso_U_22
_atom_site_aniso_U_33
_atom_site_aniso_U_12
_atom_site_aniso_U_13
_atom_site_aniso_U_23
Cu1 0.0286(2) 0.0189(2) 0.0208(2) -0.00218(17) 0.00206(17) -0.00627(17)
N11 0.0400(18) 0.0181(15) 0.0159(14) -0.0033(13) -0.0010(13) -0.0058(12)
N13 0.0245(15) 0.0168(14) 0.0186(14) -0.0012(12) -0.0017(12) -0.0041(11)
N41 0.0267(16) 0.0176(14) 0.0184(14) -0.0016(12) 0.0007(12) -0.0050(12)
N43 0.0233(15) 0.0176(14) 0.0172(14) -0.0001(12) -0.0008(11) -0.0055(11)
N51 0.0334(13) 0.0672(19) 0.092(2) 0.0077(12) -0.0118(14) -0.0597(17)
N52 0.097(2) 0.0310(13) 0.0408(14) 0.0040(13) -0.0252(14) -0.0125(11)
C11 0.043(2) 0.0219(18) 0.0152(17) -0.0068(16) -0.0052(15) -0.0003(14)
C12 0.0294(19) 0.0148(16) 0.0164(16) 0.0002(14) -0.0053(14) -0.0029(13)
C13 0.0293(19) 0.0214(18) 0.0150(16) -0.0052(15) -0.0063(14) 0.0002(14)
C14 0.033(2) 0.031(2) 0.0197(18) -0.0062(17) -0.0056(15) 0.0018(15)
C15 0.037(2) 0.043(2) 0.023(2) -0.0167(19) -0.0045(17) 0.0056(18)
C16 0.066(3) 0.035(2) 0.029(2) -0.030(2) -0.013(2) 0.0052(18)
C17 0.061(3) 0.025(2) 0.024(2) -0.0161(19) -0.0057(19) -0.0039(16)
C18 0.062(3) 0.023(2) 0.025(2) -0.0050(19) 0.0093(19) -0.0128(16)
C19 0.072(3) 0.024(2) 0.027(2) -0.001(2) 0.008(2) -0.0090(17)
C1A 0.080(4) 0.035(2) 0.043(3) -0.002(2) 0.021(2) -0.014(2)
C21 0.0230(17) 0.0205(17) 0.0156(16) -0.0004(14) 0.0018(13) -0.0112(13)
C22 0.0276(18) 0.0194(17) 0.0170(16) -0.0001(14) 0.0012(14) -0.0094(13)
C23 0.035(2) 0.0224(18) 0.0240(18) 0.0050(16) -0.0021(15) -0.0092(15)
C24 0.0246(19) 0.037(2) 0.032(2) 0.0075(16) -0.0041(16) -0.0174(17)
C25 0.0229(19) 0.038(2) 0.0263(19) -0.0047(16) 0.0036(15) -0.0137(17)
C26 0.0268(19) 0.0245(18) 0.0173(17) -0.0044(15) 0.0046(14) -0.0077(14)
C31 0.0235(17) 0.0171(16) 0.0124(15) -0.0039(13) 0.0043(13) -0.0025(13)
C32 0.0238(18) 0.0199(17) 0.0136(16) -0.0031(14) 0.0033(13) -0.0049(13)
C33 0.0235(18) 0.0222(18) 0.0219(18) -0.0010(14) 0.0028(14) -0.0068(14)
C34 0.0209(18) 0.031(2) 0.0216(18) 0.0002(15) -0.0035(14) -0.0076(15)
C35 0.0268(19) 0.031(2) 0.0207(18) -0.0076(15) 0.0016(14) -0.0124(15)
C36 0.0262(18) 0.0202(17) 0.0195(17) -0.0025(14) 0.0028(14) -0.0088(14)
C41 0.0224(17) 0.0187(17) 0.0216(17) 0.0023(14) -0.0018(14) -0.0084(14)
C42 0.0185(16) 0.0154(16) 0.0208(17) 0.0009(13) 0.0006(13) -0.0074(13)
C43 0.0215(17) 0.0182(17) 0.0209(17) 0.0008(13) -0.0037(13) -0.0087(14)
C44 0.039(2) 0.0237(19) 0.0218(18) 0.0031(16) -0.0065(16) -0.0067(15)
C45 0.035(2) 0.034(2) 0.0253(19) 0.0029(17) -0.0094(16) -0.0150(17)
C46 0.033(2) 0.026(2) 0.042(2) -0.0006(16) -0.0092(17) -0.0185(18)
C47 0.028(2) 0.0199(18) 0.032(2) -0.0031(15) -0.0009(16) -0.0090(15)
C48 0.032(2) 0.0219(18) 0.0207(18) -0.0028(15) 0.0033(15) -0.0067(14)
C49 0.033(2) 0.0224(19) 0.0245(19) -0.0017(15) -0.0015(15) -0.0051(15)
C4A 0.044(2) 0.028(2) 0.027(2) 0.0047(18) -0.0051(17) -0.0048(17)
C51 0.0334(13) 0.0672(19) 0.092(2) 0.0077(12) -0.0118(14) -0.0597(17)
C52 0.0334(13) 0.0672(19) 0.092(2) 0.0077(12) -0.0118(14) -0.0597(17)
C53 0.097(2) 0.0310(13) 0.0408(14) 0.0040(13) -0.0252(14) -0.0125(11)
C54 0.097(2) 0.0310(13) 0.0408(14) 0.0040(13) -0.0252(14) -0.0125(11)
Cu2 0.0244(2) 0.0187(2) 0.0207(2) -0.00103(17) -0.00305(17) -0.00762(17)
N53 0.0282(18) 0.0246(16) 0.0308(17) 0.0022(13) -0.0083(14) -0.0126(13)
N61 0.0246(15) 0.0195(15) 0.0201(15) -0.0013(12) -0.0022(12) -0.0081(12)
N63 0.0206(14) 0.0202(15) 0.0166(14) 0.0001(12) -0.0029(11) -0.0079(12)
N91 0.0234(15) 0.0167(14) 0.0125(13) -0.0015(11) -0.0017(11) -0.0046(11)
N93 0.0231(15) 0.0155(14) 0.0158(14) -0.0030(11) 0.0000(11) -0.0037(11)
C55 0.033(2) 0.0257(19) 0.0266(19) 0.0015(16) -0.0061(16) -0.0104(16)
C56 0.034(2) 0.052(3) 0.046(3) -0.002(2) -0.0145(19) -0.022(2)
C61 0.0206(17) 0.0254(18) 0.0219(18) 0.0005(14) -0.0027(14) -0.0104(15)
C62 0.0197(17) 0.0188(17) 0.0201(17) -0.0015(13) -0.0032(13) -0.0080(14)
C63 0.0183(17) 0.0280(19) 0.0199(17) -0.0008(14) -0.0033(13) -0.0119(14)
C64 0.0247(19) 0.030(2) 0.0196(17) 0.0009(15) -0.0033(14) -0.0081(15)
C65 0.0263(19) 0.043(2) 0.0208(18) 0.0008(17) -0.0007(15) -0.0124(17)
C66 0.027(2) 0.045(2) 0.032(2) 0.0061(17) 0.0034(16) -0.0232(18)
C67 0.028(2) 0.029(2) 0.033(2) 0.0047(16) -0.0041(16) -0.0134(17)
C68 0.040(2) 0.0218(19) 0.028(2) 0.0054(16) -0.0042(17) -0.0063(16)
C69 0.045(3) 0.025(2) 0.062(3) -0.0043(19) 0.000(2) -0.004(2)
C6A 0.102(5) 0.035(3) 0.081(4) -0.011(3) -0.008(4) -0.006(3)
C71 0.0217(17) 0.0177(16) 0.0144(16) 0.0016(13) -0.0025(13) -0.0030(13)
C72 0.0231(17) 0.0176(17) 0.0169(16) -0.0004(13) -0.0018(13) -0.0050(13)
C73 0.0264(19) 0.0218(18) 0.0214(18) -0.0037(14) -0.0043(14) -0.0073(14)
C74 0.0236(19) 0.031(2) 0.0235(18) -0.0077(15) 0.0006(14) -0.0046(15)
C75 0.0242(18) 0.031(2) 0.0157(17) 0.0002(15) 0.0028(14) -0.0068(15)
C76 0.0264(18) 0.0199(17) 0.0190(17) -0.0002(14) -0.0035(14) -0.0070(14)
C81 0.0230(18) 0.0223(18) 0.0135(16) -0.0023(14) -0.0036(13) -0.0082(13)
C82 0.0232(17) 0.0212(17) 0.0125(15) -0.0005(14) -0.0020(13) -0.0079(13)
C83 0.0265(19) 0.0223(18) 0.0201(17) -0.0061(14) 0.0005(14) -0.0074(14)
C84 0.0213(18) 0.034(2) 0.0211(18) -0.0060(15) 0.0020(14) -0.0106(15)
C85 0.0233(18) 0.031(2) 0.0223(18) 0.0054(15) -0.0056(14) -0.0128(15)
C86 0.0265(18) 0.0194(17) 0.0167(16) 0.0017(14) -0.0038(14) -0.0069(13)
C91 0.0238(18) 0.0189(17) 0.0172(16) -0.0020(14) 0.0022(13) -0.0038(13)
C92 0.0224(17) 0.0175(16) 0.0114(15) -0.0029(13) 0.0004(13) -0.0018(13)
C93 0.0223(17) 0.0167(16) 0.0172(16) -0.0028(13) 0.0029(13) -0.0038(13)
C94 0.0280(19) 0.0214(18) 0.0225(18) -0.0031(15) -0.0029(15) -0.0031(14)
C95 0.029(2) 0.027(2) 0.029(2) 0.0046(16) -0.0036(16) -0.0033(16)
C96 0.041(2) 0.0234(19) 0.029(2) 0.0087(17) -0.0001(17) -0.0090(16)
C97 0.036(2) 0.0250(19) 0.0231(18) 0.0021(16) 0.0017(16) -0.0104(15)
C98 0.0288(19) 0.0241(18) 0.0158(17) 0.0010(15) -0.0055(14) -0.0076(14)
C99 0.033(2) 0.028(2) 0.0226(18) -0.0034(16) -0.0010(15) -0.0111(15)
C9A 0.039(2) 0.050(3) 0.041(2) -0.011(2) -0.0057(19) -0.021(2)
Cl1 0.0284(5) 0.0251(5) 0.0350(5) -0.0003(4) -0.0011(4) -0.0131(4)
O11 0.0493(19) 0.0329(17) 0.057(2) 0.0112(14) 0.0063(15) -0.0068(15)
O12 0.089(3) 0.061(3) 0.132(4) 0.028(2) 0.065(3) 0.019(3)
O13 0.204(7) 0.285(9) 0.191(7) 0.195(7) -0.161(6) -0.204(7)
O14 0.047(2) 0.037(2) 0.303(9) -0.0066(19) 0.040(4) -0.032(4)
Cl2 0.0293(5) 0.0249(4) 0.0235(4) 0.0016(4) -0.0026(3) -0.0102(3)
O21 0.0386(16) 0.0266(15) 0.0529(18) 0.0063(12) -0.0061(13) -0.0149(13)
O22 0.069(2) 0.058(2) 0.0453(19) 0.0239(17) -0.0256(16) -0.0379(17)
O23 0.0318(16) 0.0325(16) 0.077(2) 0.0047(13) -0.0049(15) -0.0085(16)
O24 0.068(2) 0.0460(19) 0.0379(17) -0.0154(17) 0.0133(16) -0.0106(15)

loop_
_atom_type_symbol
_atom_type_description
_atom_type_scat_dispersion_real
_atom_type_scat_dispersion_imag
_atom_type_scat_source
C C 0.0033 0.0016 'International Tables Vol C Tables 4.2.6.8 and 6.1.1.4'
H H 0.0000 0.0000 'International Tables Vol C Tables 4.2.6.8 and 6.1.1.4'
N N 0.0061 0.0033 'International Tables Vol C Tables 4.2.6.8 and 6.1.1.4'
O O 0.0106 0.0060 'International Tables Vol C Tables 4.2.6.8 and 6.1.1.4'
Cl Cl 0.1484 0.1585 'International Tables Vol C Tables 4.2.6.8 and 6.1.1.4'
Cu Cu 0.3201 1.2651 'International Tables Vol C Tables 4.2.6.8 and 6.1.1.4'

loop_
_geom_angle_atom_site_label_1
_geom_angle_atom_site_label_2
_geom_angle_atom_site_label_3
_geom_angle
_geom_angle_publ_flag
N43 Cu1 N13 121.78(11) y
N43 Cu1 N52 109.74(14) y
N13 Cu1 N52 108.01(13) y
N43 Cu1 N51 97.69(16) y
N13 Cu1 N51 108.88(13) y
N52 Cu1 N51 110.1(2) y
C12 N11 C11 107.1(3) ?
C12 N11 C18 127.5(3) ?
C11 N11 C18 125.4(3) ?
C12 N13 C13 105.7(3) ?
C12 N13 Cu1 129.8(2) ?
C13 N13 Cu1 124.5(2) ?
C42 N41 C41 107.2(3) ?
C42 N41 C48 127.9(3) ?
C41 N41 C48 124.9(3) ?
C42 N43 C43 105.3(3) ?
C42 N43 Cu1 127.6(2) ?
C43 N43 Cu1 126.9(2) ?
C51 N51 Cu1 161.8(5) ?
C53 N52 Cu1 170.2(5) ?
N11 C11 C17 131.8(4) ?
N11 C11 C13 105.8(3) ?
C17 C11 C13 122.4(4) ?
N13 C12 N11 112.3(3) ?
N13 C12 C22 125.6(3) ?
N11 C12 C22 122.1(3) ?
N13 C13 C14 130.6(3) ?
N13 C13 C11 109.1(3) ?
C14 C13 C11 120.3(3) ?
C15 C14 C13 117.1(4) ?
C15 C14 H14 121.5 ?
C13 C14 H14 121.5 ?
C14 C15 C16 122.1(4) ?
C14 C15 H15 118.9 ?
C16 C15 H15 118.9 ?
C17 C16 C15 121.6(4) ?
C17 C16 H16 119.2 ?
C15 C16 H16 119.2 ?
C16 C17 C11 116.4(4) ?
C16 C17 H17 121.8 ?
C11 C17 H17 121.8 ?
N11 C18 C19 111.4(3) ?
N11 C18 H18A 109.3 ?
C19 C18 H18A 109.3 ?
N11 C18 H18B 109.3 ?
C19 C18 H18B 109.3 ?
H18A C18 H18B 108.0 ?
C1A C19 C18 112.1(4) ?
C1A C19 H19A 109.2 ?
C18 C19 H19A 109.2 ?
C1A C19 H19B 109.2 ?
C18 C19 H19B 109.2 ?
H19A C19 H19B 107.9 ?
C19 C1A H1A1 109.5 ?
C19 C1A H1A2 109.5 ?
H1A1 C1A H1A2 109.5 ?
C19 C1A H1A3 109.5 ?
H1A1 C1A H1A3 109.5 ?
H1A2 C1A H1A3 109.5 ?
C26 C21 C22 118.8(3) ?
C26 C21 C31 119.0(3) ?
C22 C21 C31 122.2(3) ?
C23 C22 C21 119.9(3) ?
C23 C22 C12 120.6(3) ?
C21 C22 C12 119.4(3) ?
C24 C23 C22 120.7(3) ?
C24 C23 H23 119.7 ?
C22 C23 H23 119.7 ?
C23 C24 C25 119.8(4) ?
C23 C24 H24 120.1 ?
C25 C24 H24 120.1 ?
C24 C25 C26 120.1(3) ?
C24 C25 H25 120.0 ?
C26 C25 H25 120.0 ?
C25 C26 C21 120.7(3) ?
C25 C26 H26 119.7 ?
C21 C26 H26 119.7 ?
C36 C31 C32 119.2(3) ?
C36 C31 C21 119.5(3) ?
C32 C31 C21 121.1(3) ?
C33 C32 C31 119.6(3) ?
C33 C32 C42 120.3(3) ?
C31 C32 C42 120.0(3) ?
C34 C33 C32 120.5(3) ?
C34 C33 H33 119.7 ?
C32 C33 H33 119.7 ?
C35 C34 C33 119.9(3) ?
C35 C34 H34 120.1 ?
C33 C34 H34 120.1 ?
C36 C35 C34 120.1(3) ?
C36 C35 H35 120.0 ?
C34 C35 H35 120.0 ?
C35 C36 C31 120.6(3) ?
C35 C36 H36 119.7 ?
C31 C36 H36 119.7 ?
N41 C41 C43 105.7(3) ?
N41 C41 C47 131.5(3) ?
C43 C41 C47 122.8(3) ?
N43 C42 N41 112.1(3) ?
N43 C42 C32 124.3(3) ?
N41 C42 C32 123.5(3) ?
C41 C43 N43 109.7(3) ?
C41 C43 C44 119.9(3) ?
N43 C43 C44 130.4(3) ?
C45 C44 C43 117.4(3) ?
C45 C44 H44 121.3 ?
C43 C44 H44 121.3 ?
C44 C45 C46 121.9(3) ?
C44 C45 H45 119.0 ?
C46 C45 H45 119.0 ?
C47 C46 C45 121.6(3) ?
C47 C46 H46 119.2 ?
C45 C46 H46 119.2 ?
C46 C47 C41 116.3(3) ?
C46 C47 H47 121.9 ?
C41 C47 H47 121.9 ?
N41 C48 C49 113.1(3) ?
N41 C48 H48A 109.0 ?
C49 C48 H48A 109.0 ?
N41 C48 H48B 109.0 ?
C49 C48 H48B 109.0 ?
H48A C48 H48B 107.8 ?
C4A C49 C48 111.0(3) ?
C4A C49 H49A 109.4 ?
C48 C49 H49A 109.4 ?
C4A C49 H49B 109.4 ?
C48 C49 H49B 109.4 ?
H49A C49 H49B 108.0 ?
C49 C4A H4A1 109.5 ?
C49 C4A H4A2 109.5 ?
H4A1 C4A H4A2 109.5 ?
C49 C4A H4A3 109.5 ?
H4A1 C4A H4A3 109.5 ?
H4A2 C4A H4A3 109.5 ?
N51 C51 C52 178.8(7) ?
C51 C52 H52A 109.5 ?
C51 C52 H52B 109.5 ?
H52A C52 H52B 109.5 ?
C51 C52 H52C 109.5 ?
H52A C52 H52C 109.5 ?
H52B C52 H52C 109.5 ?
N52 C53 C54 177.9(7) ?
C53 C54 H54A 109.5 ?
C53 C54 H54B 109.5 ?
H54A C54 H54B 109.5 ?
C53 C54 H54C 109.5 ?
H54A C54 H54C 109.5 ?
H54B C54 H54C 109.5 ?
N93 Cu2 N63 128.26(11) y
N93 Cu2 N53 121.74(12) y
N63 Cu2 N53 108.74(12) y
C55 N53 Cu2 164.1(3) ?
C62 N61 C61 106.8(3) ?
C62 N61 C68 127.7(3) ?
C61 N61 C68 125.5(3) ?
C62 N63 C63 105.7(3) ?
C62 N63 Cu2 121.4(2) ?
C63 N63 Cu2 132.6(2) ?
C92 N91 C91 106.9(3) ?
C92 N91 C98 128.9(3) ?
C91 N91 C98 124.2(3) ?
C92 N93 C93 105.9(3) ?
C92 N93 Cu2 128.9(2) ?
C93 N93 Cu2 125.2(2) ?
N53 C55 C56 178.5(5) ?
C55 C56 H56A 109.5 ?
C55 C56 H56B 109.5 ?
H56A C56 H56B 109.5 ?
C55 C56 H56C 109.5 ?
H56A C56 H56C 109.5 ?
H56B C56 H56C 109.5 ?
N61 C61 C63 106.4(3) ?
N61 C61 C67 131.9(3) ?
C63 C61 C67 121.7(3) ?
N63 C62 N61 112.4(3) ?
N63 C62 C72 121.5(3) ?
N61 C62 C72 126.0(3) ?
C61 C63 C64 121.3(3) ?
C61 C63 N63 108.7(3) ?
C64 C63 N63 129.9(3) ?
C65 C64 C63 117.2(3) ?
C65 C64 H64 121.4 ?
C63 C64 H64 121.4 ?
C64 C65 C66 120.9(3) ?
C64 C65 H65 119.5 ?
C66 C65 H65 119.5 ?
C67 C66 C65 122.5(3) ?
C67 C66 H66 118.7 ?
C65 C66 H66 118.7 ?
C66 C67 C61 116.3(4) ?
C66 C67 H67 121.8 ?
C61 C67 H67 121.8 ?
N61 C68 C69 113.0(3) ?
N61 C68 H68A 109.0 ?
C69 C68 H68A 109.0 ?
N61 C68 H68B 109.0 ?
C69 C68 H68B 109.0 ?
H68A C68 H68B 107.8 ?
C6A C69 C68 111.3(4) ?
C6A C69 H69A 109.4 ?
C68 C69 H69A 109.4 ?
C6A C69 H69B 109.4 ?
C68 C69 H69B 109.4 ?
H69A C69 H69B 108.0 ?
C69 C6A H6A1 109.5 ?
C69 C6A H6A2 109.5 ?
H6A1 C6A H6A2 109.5 ?
C69 C6A H6A3 109.5 ?
H6A1 C6A H6A3 109.5 ?
H6A2 C6A H6A3 109.5 ?
C76 C71 C72 118.9(3) ?
C76 C71 C81 120.2(3) ?
C72 C71 C81 120.7(3) ?
C73 C72 C71 119.8(3) ?
C73 C72 C62 121.4(3) ?
C71 C72 C62 118.6(3) ?
C74 C73 C72 120.6(3) ?
C74 C73 H73 119.7 ?
C72 C73 H73 119.7 ?
C73 C74 C75 120.1(3) ?
C73 C74 H74 119.9 ?
C75 C74 H74 119.9 ?
C74 C75 C76 120.0(3) ?
C74 C75 H75 120.0 ?
C76 C75 H75 120.0 ?
C75 C76 C71 120.4(3) ?
C75 C76 H76 119.8 ?
C71 C76 H76 119.8 ?
C82 C81 C86 118.6(3) ?
C82 C81 C71 123.7(3) ?
C86 C81 C71 117.6(3) ?
C83 C82 C81 119.8(3) ?
C83 C82 C92 119.4(3) ?
C81 C82 C92 120.7(3) ?
C84 C83 C82 120.7(3) ?
C84 C83 H83 119.6 ?
C82 C83 H83 119.6 ?
C83 C84 C85 120.1(3) ?
C83 C84 H84 120.0 ?
C85 C84 H84 120.0 ?
C86 C85 C84 119.3(3) ?
C86 C85 H85 120.3 ?
C84 C85 H85 120.3 ?
C85 C86 C81 121.4(3) ?
C85 C86 H86 119.3 ?
C81 C86 H86 119.3 ?
C97 C91 N91 131.7(3) ?
C97 C91 C93 122.5(3) ?
N91 C91 C93 105.8(3) ?
N93 C92 N91 112.0(3) ?
N93 C92 C82 124.7(3) ?
N91 C92 C82 123.3(3) ?
N93 C93 C94 130.4(3) ?
N93 C93 C91 109.4(3) ?
C94 C93 C91 120.2(3) ?
C95 C94 C93 117.5(3) ?
C95 C94 H94 121.2 ?
C93 C94 H94 121.2 ?
C94 C95 C96 121.3(4) ?
C94 C95 H95 119.4 ?
C96 C95 H95 119.4 ?
C97 C96 C95 122.4(3) ?
C97 C96 H96 118.8 ?
C95 C96 H96 118.8 ?
C96 C97 C91 116.0(3) ?
C96 C97 H97 122.0 ?
C91 C97 H97 122.0 ?
N91 C98 C99 112.8(3) ?
N91 C98 H98A 109.0 ?
C99 C98 H98A 109.0 ?
N91 C98 H98B 109.0 ?
C99 C98 H98B 109.0 ?
H98A C98 H98B 107.8 ?
C9A C99 C98 111.3(3) ?
C9A C99 H99A 109.4 ?
C98 C99 H99A 109.4 ?
C9A C99 H99B 109.4 ?
C98 C99 H99B 109.4 ?
H99A C99 H99B 108.0 ?
C99 C9A H9A1 109.5 ?
C99 C9A H9A2 109.5 ?
H9A1 C9A H9A2 109.5 ?
C99 C9A H9A3 109.5 ?
H9A1 C9A H9A3 109.5 ?
H9A2 C9A H9A3 109.5 ?
O13 Cl1 O14 109.7(6) ?
O13 Cl1 O12 107.5(5) ?
O14 Cl1 O12 107.8(3) ?
O13 Cl1 O11 109.0(3) ?
O14 Cl1 O11 109.7(3) ?
O12 Cl1 O11 113.2(2) ?
O24 Cl2 O23 109.1(2) ?
O24 Cl2 O22 109.1(2) ?
O23 Cl2 O22 109.6(2) ?
O24 Cl2 O21 110.0(2) ?
O23 Cl2 O21 109.47(18) ?
O22 Cl2 O21 109.63(19) ?

loop_
_geom_bond_atom_site_label_1
_geom_bond_atom_site_label_2
_geom_bond_distance
_geom_bond_publ_flag
Cu1 N43 2.026(3) y
Cu1 N13 2.031(3) y
Cu1 N52 2.033(4) y
Cu1 N51 2.061(4) y
N11 C12 1.368(4) ?
N11 C11 1.377(5) ?
N11 C18 1.470(5) ?
N13 C12 1.321(5) ?
N13 C13 1.390(4) ?
N41 C42 1.366(4) ?
N41 C41 1.382(4) ?
N41 C48 1.462(4) ?
N43 C42 1.327(4) ?
N43 C43 1.392(4) ?
N51 C51 1.135(6) ?
N52 C53 1.154(6) ?
C11 C17 1.397(5) ?
C11 C13 1.405(5) ?
C12 C22 1.483(5) ?
C13 C14 1.391(5) ?
C14 C15 1.390(6) ?
C14 H14 0.9300 ?
C15 C16 1.393(7) ?
C15 H15 0.9300 ?
C16 C17 1.382(7) ?
C16 H16 0.9300 ?
C17 H17 0.9300 ?
C18 C19 1.533(6) ?
C18 H18A 0.9700 ?
C18 H18B 0.9700 ?
C19 C1A 1.508(6) ?
C19 H19A 0.9700 ?
C19 H19B 0.9700 ?
C1A H1A1 0.9600 ?
C1A H1A2 0.9600 ?
C1A H1A3 0.9600 ?
C21 C26 1.395(5) ?
C21 C22 1.399(5) ?
C21 C31 1.488(5) ?
C22 C23 1.384(5) ?
C23 C24 1.380(6) ?
C23 H23 0.9300 ?
C24 C25 1.381(6) ?
C24 H24 0.9300 ?
C25 C26 1.382(5) ?
C25 H25 0.9300 ?
C26 H26 0.9300 ?
C31 C36 1.398(5) ?
C31 C32 1.403(5) ?
C32 C33 1.391(5) ?
C32 C42 1.479(5) ?
C33 C34 1.390(5) ?
C33 H33 0.9300 ?
C34 C35 1.385(5) ?
C34 H34 0.9300 ?
C35 C36 1.383(5) ?
C35 H35 0.9300 ?
C36 H36 0.9300 ?
C41 C43 1.391(5) ?
C41 C47 1.399(5) ?
C43 C44 1.403(5) ?
C44 C45 1.378(5) ?
C44 H44 0.9300 ?
C45 C46 1.400(6) ?
C45 H45 0.9300 ?
C46 C47 1.378(5) ?
C46 H46 0.9300 ?
C47 H47 0.9300 ?
C48 C49 1.524(5) ?
C48 H48A 0.9700 ?
C48 H48B 0.9700 ?
C49 C4A 1.518(5) ?
C49 H49A 0.9700 ?
C49 H49B 0.9700 ?
C4A H4A1 0.9600 ?
C4A H4A2 0.9600 ?
C4A H4A3 0.9600 ?
C51 C52 1.468(7) ?
C52 H52A 0.9600 ?
C52 H52B 0.9600 ?
C52 H52C 0.9600 ?
C53 C54 1.464(6) ?
C54 H54A 0.9600 ?
C54 H54B 0.9600 ?
C54 H54C 0.9600 ?
Cu2 N93 1.944(3) y
Cu2 N63 1.965(3) y
Cu2 N53 1.969(3) y
N53 C55 1.128(5) ?
N61 C62 1.354(4) ?
N61 C61 1.385(4) ?
N61 C68 1.467(5) ?
N63 C62 1.327(4) ?
N63 C63 1.393(4) ?
N91 C92 1.367(4) ?
N91 C91 1.391(4) ?
N91 C98 1.464(4) ?
N93 C92 1.328(4) ?
N93 C93 1.389(4) ?
C55 C56 1.460(5) ?
C56 H56A 0.9600 ?
C56 H56B 0.9600 ?
C56 H56C 0.9600 ?
C61 C63 1.391(5) ?
C61 C67 1.400(5) ?
C62 C72 1.478(5) ?
C63 C64 1.392(5) ?
C64 C65 1.383(5) ?
C64 H64 0.9300 ?
C65 C66 1.402(6) ?
C65 H65 0.9300 ?
C66 C67 1.373(6) ?
C66 H66 0.9300 ?
C67 H67 0.9300 ?
C68 C69 1.535(6) ?
C68 H68A 0.9700 ?
C68 H68B 0.9700 ?
C69 C6A 1.507(7) ?
C69 H69A 0.9700 ?
C69 H69B 0.9700 ?
C6A H6A1 0.9600 ?
C6A H6A2 0.9600 ?
C6A H6A3 0.9600 ?
C71 C76 1.400(5) ?
C71 C72 1.405(5) ?
C71 C81 1.483(5) ?
C72 C73 1.392(5) ?
C73 C74 1.379(5) ?
C73 H73 0.9300 ?
C74 C75 1.387(5) ?
C74 H74 0.9300 ?
C75 C76 1.390(5) ?
C75 H75 0.9300 ?
C76 H76 0.9300 ?
C81 C82 1.395(5) ?
C81 C86 1.400(5) ?
C82 C83 1.394(5) ?
C82 C92 1.481(5) ?
C83 C84 1.378(5) ?
C83 H83 0.9300 ?
C84 C85 1.392(5) ?
C84 H84 0.9300 ?
C85 C86 1.382(5) ?
C85 H85 0.9300 ?
C86 H86 0.9300 ?
C91 C97 1.390(5) ?
C91 C93 1.395(5) ?
C93 C94 1.395(5) ?
C94 C95 1.376(5) ?
C94 H94 0.9300 ?
C95 C96 1.393(6) ?
C95 H95 0.9300 ?
C96 C97 1.374(6) ?
C96 H96 0.9300 ?
C97 H97 0.9300 ?
C98 C99 1.520(5) ?
C98 H98A 0.9700 ?
C98 H98B 0.9700 ?
C99 C9A 1.517(5) ?
C99 H99A 0.9700 ?
C99 H99B 0.9700 ?
C9A H9A1 0.9600 ?
C9A H9A2 0.9600 ?
C9A H9A3 0.9600 ?
Cl1 O13 1.363(4) ?
Cl1 O14 1.376(4) ?
Cl1 O12 1.396(3) ?
Cl1 O11 1.413(3) ?
Cl2 O24 1.412(3) ?
Cl2 O23 1.425(3) ?
Cl2 O22 1.431(3) ?
Cl2 O21 1.436(3) ?

loop_
_geom_hbond_atom_site_label_D
_geom_hbond_atom_site_label_H
_geom_hbond_atom_site_label_A
_geom_hbond_site_symmetry_A
_geom_hbond_distance_DH
_geom_hbond_distance_HA
_geom_hbond_distance_DA
_geom_hbond_angle_DHA
C18 H18B O14 2_666 0.97 2.54 3.461(7) 158
C26 H26 O14 1_654 0.93 2.53 3.308(7) 142
C34 H34 O14 1_554 0.93 2.55 3.337(6) 143
C54 H54A O23 2_766 0.96 2.58 3.272(6) 129
C54 H54B O22 1_555 0.96 2.51 3.039(7) 115
C56 H56B O11 2_576 0.96 2.35 3.283(5) 165
C68 H68B O22 1_555 0.97 2.44 3.320(6) 151
C86 H86 O21 1_555 0.93 2.58 3.279(5) 132
C97 H97 O24 2_676 0.93 2.50 3.425(5) 174
C98 H98B O21 2_676 0.97 2.54 3.503(5) 174

loop_
_geom_torsion_atom_site_label_1
_geom_torsion_atom_site_label_2
_geom_torsion_atom_site_label_3
_geom_torsion_atom_site_label_4
_geom_torsion
N43 Cu1 N13 C12 27.1(3)
N52 Cu1 N13 C12 -101.1(3)
N51 Cu1 N13 C12 139.4(3)
N43 Cu1 N13 C13 -151.8(2)
N52 Cu1 N13 C13 80.0(3)
N51 Cu1 N13 C13 -39.6(3)
N13 Cu1 N43 C42 40.8(3)
N52 Cu1 N43 C42 168.3(3)
N51 Cu1 N43 C42 -77.1(3)
N13 Cu1 N43 C43 -143.4(3)
N52 Cu1 N43 C43 -15.9(3)
N51 Cu1 N43 C43 98.7(3)
N43 Cu1 N51 C51 10.0(13)
N13 Cu1 N51 C51 -117.4(12)
N52 Cu1 N51 C51 124.4(12)
C12 N11 C11 C17 178.3(4)
C18 N11 C11 C17 -2.7(6)
C12 N11 C11 C13 -0.6(4)
C18 N11 C11 C13 178.5(3)
C13 N13 C12 N11 0.9(4)
Cu1 N13 C12 N11 -178.2(2)
C13 N13 C12 C22 -179.4(3)
Cu1 N13 C12 C22 1.5(5)
C11 N11 C12 N13 -0.2(4)
C18 N11 C12 N13 -179.2(3)
C11 N11 C12 C22 -179.9(3)
C18 N11 C12 C22 1.1(5)
C12 N13 C13 C14 179.0(4)
Cu1 N13 C13 C14 -1.8(5)
C12 N13 C13 C11 -1.3(4)
Cu1 N13 C13 C11 177.9(2)
N11 C11 C13 N13 1.1(4)
C17 C11 C13 N13 -177.9(3)
N11 C11 C13 C14 -179.1(3)
C17 C11 C13 C14 1.9(5)
N13 C13 C14 C15 178.4(3)
C11 C13 C14 C15 -1.3(5)
C13 C14 C15 C16 0.2(6)
C14 C15 C16 C17 0.4(6)
C15 C16 C17 C11 0.1(6)
N11 C11 C17 C16 -179.9(4)
C13 C11 C17 C16 -1.2(6)
C12 N11 C18 C19 101.2(4)
C11 N11 C18 C19 -77.7(5)
N11 C18 C19 C1A 176.9(4)
C26 C21 C22 C23 -1.0(5)
C31 C21 C22 C23 175.5(3)
C26 C21 C22 C12 178.2(3)
C31 C21 C22 C12 -5.3(5)
N13 C12 C22 C23 111.3(4)
N11 C12 C22 C23 -69.0(4)
N13 C12 C22 C21 -67.8(5)
N11 C12 C22 C21 111.9(4)
C21 C22 C23 C24 -1.1(5)
C12 C22 C23 C24 179.7(3)
C22 C23 C24 C25 1.7(5)
C23 C24 C25 C26 -0.1(5)
C24 C25 C26 C21 -2.0(5)
C22 C21 C26 C25 2.6(5)
C31 C21 C26 C25 -174.1(3)
C26 C21 C31 C36 106.4(4)
C22 C21 C31 C36 -70.1(4)
C26 C21 C31 C32 -68.1(4)
C22 C21 C31 C32 115.5(4)
C36 C31 C32 C33 -2.2(5)
C21 C31 C32 C33 172.3(3)
C36 C31 C32 C42 176.3(3)
C21 C31 C32 C42 -9.3(5)
C31 C32 C33 C34 0.7(5)
C42 C32 C33 C34 -177.8(3)
C32 C33 C34 C35 1.5(5)
C33 C34 C35 C36 -2.1(5)
C34 C35 C36 C31 0.6(5)
C32 C31 C36 C35 1.5(5)
C21 C31 C36 C35 -173.0(3)
C42 N41 C41 C43 -0.6(4)
C48 N41 C41 C43 179.0(3)
C42 N41 C41 C47 178.7(4)
C48 N41 C41 C47 -1.7(6)
C43 N43 C42 N41 1.1(4)
Cu1 N43 C42 N41 177.6(2)
C43 N43 C42 C32 -178.0(3)
Cu1 N43 C42 C32 -1.5(5)
C41 N41 C42 N43 -0.3(4)
C48 N41 C42 N43 -179.8(3)
C41 N41 C42 C32 178.8(3)
C48 N41 C42 C32 -0.8(5)
C33 C32 C42 N43 110.4(4)
C31 C32 C42 N43 -68.1(4)
C33 C32 C42 N41 -68.6(4)
C31 C32 C42 N41 113.0(4)
N41 C41 C43 N43 1.3(4)
C47 C41 C43 N43 -178.1(3)
N41 C41 C43 C44 -177.2(3)
C47 C41 C43 C44 3.4(5)
C42 N43 C43 C41 -1.4(4)
Cu1 N43 C43 C41 -178.0(2)
C42 N43 C43 C44 176.8(4)
Cu1 N43 C43 C44 0.3(5)
C41 C43 C44 C45 -2.1(5)
N43 C43 C44 C45 179.8(4)
C43 C44 C45 C46 -0.7(6)
C44 C45 C46 C47 2.5(6)
C45 C46 C47 C41 -1.3(6)
N41 C41 C47 C46 179.1(4)
C43 C41 C47 C46 -1.6(5)
C42 N41 C48 C49 103.6(4)
C41 N41 C48 C49 -75.9(4)
N41 C48 C49 C4A 178.7(3)
N93 Cu2 N53 C55 -109.1(11)
N63 Cu2 N53 C55 59.1(11)
N93 Cu2 N63 C62 61.9(3)
N53 Cu2 N63 C62 -105.3(3)
N93 Cu2 N63 C63 -125.6(3)
N53 Cu2 N63 C63 67.2(3)
N63 Cu2 N93 C92 8.9(3)
N53 Cu2 N93 C92 174.7(3)
N63 Cu2 N93 C93 -171.1(2)
N53 Cu2 N93 C93 -5.4(3)
C62 N61 C61 C63 -1.3(4)
C68 N61 C61 C63 -177.7(3)
C62 N61 C61 C67 177.7(4)
C68 N61 C61 C67 1.3(6)
C63 N63 C62 N61 0.0(4)
Cu2 N63 C62 N61 174.3(2)
C63 N63 C62 C72 179.5(3)
Cu2 N63 C62 C72 -6.3(4)
C61 N61 C62 N63 0.8(4)
C68 N61 C62 N63 177.1(3)
C61 N61 C62 C72 -178.6(3)
C68 N61 C62 C72 -2.3(6)
N61 C61 C63 C64 -179.0(3)
C67 C61 C63 C64 1.9(5)
N61 C61 C63 N63 1.3(4)
C67 C61 C63 N63 -177.8(3)
C62 N63 C63 C61 -0.9(4)
Cu2 N63 C63 C61 -174.2(2)
C62 N63 C63 C64 179.5(4)
Cu2 N63 C63 C64 6.2(6)
C61 C63 C64 C65 -0.5(5)
N63 C63 C64 C65 179.1(3)
C63 C64 C65 C66 -0.5(5)
C64 C65 C66 C67 0.1(6)
C65 C66 C67 C61 1.2(6)
N61 C61 C67 C66 179.0(4)
C63 C61 C67 C66 -2.2(5)
C62 N61 C68 C69 107.9(4)
C61 N61 C68 C69 -76.4(5)
N61 C68 C69 C6A 176.0(4)
C76 C71 C72 C73 -1.6(5)
C81 C71 C72 C73 173.8(3)
C76 C71 C72 C62 172.8(3)
C81 C71 C72 C62 -11.7(5)
N63 C62 C72 C73 110.0(4)
N61 C62 C72 C73 -70.6(5)
N63 C62 C72 C71 -64.4(4)
N61 C62 C72 C71 115.0(4)
C71 C72 C73 C74 1.0(5)
C62 C72 C73 C74 -173.3(3)
C72 C73 C74 C75 0.7(6)
C73 C74 C75 C76 -1.8(6)
C74 C75 C76 C71 1.1(5)
C72 C71 C76 C75 0.6(5)
C81 C71 C76 C75 -174.9(3)
C76 C71 C81 C82 -64.1(4)
C72 C71 C81 C82 120.5(4)
C76 C71 C81 C86 113.7(4)
C72 C71 C81 C86 -61.7(4)
C86 C81 C82 C83 -1.9(5)
C71 C81 C82 C83 175.9(3)
C86 C81 C82 C92 174.7(3)
C71 C81 C82 C92 -7.5(5)
C81 C82 C83 C84 0.2(5)
C92 C82 C83 C84 -176.4(3)
C82 C83 C84 C85 1.4(5)
C83 C84 C85 C86 -1.3(5)
C84 C85 C86 C81 -0.5(5)
C82 C81 C86 C85 2.1(5)
C71 C81 C86 C85 -175.9(3)
C92 N91 C91 C97 -177.9(4)
C98 N91 C91 C97 1.2(6)
C92 N91 C91 C93 0.0(3)
C98 N91 C91 C93 179.1(3)
C93 N93 C92 N91 0.6(4)
Cu2 N93 C92 N91 -179.4(2)
C93 N93 C92 C82 -177.6(3)
Cu2 N93 C92 C82 2.4(5)
C91 N91 C92 N93 -0.4(4)
C98 N91 C92 N93 -179.4(3)
C91 N91 C92 C82 177.8(3)
C98 N91 C92 C82 -1.2(5)
C83 C82 C92 N93 118.2(4)
C81 C82 C92 N93 -58.4(4)
C83 C82 C92 N91 -59.8(4)
C81 C82 C92 N91 123.6(3)
C92 N93 C93 C94 177.8(3)
Cu2 N93 C93 C94 -2.2(5)
C92 N93 C93 C91 -0.6(4)
Cu2 N93 C93 C91 179.5(2)
C97 C91 C93 N93 178.5(3)
N91 C91 C93 N93 0.3(4)
C97 C91 C93 C94 -0.1(5)
N91 C91 C93 C94 -178.2(3)
N93 C93 C94 C95 -177.8(3)
C91 C93 C94 C95 0.4(5)
C93 C94 C95 C96 -0.3(5)
C94 C95 C96 C97 0.0(6)
C95 C96 C97 C91 0.3(6)
N91 C91 C97 C96 177.3(4)
C93 C91 C97 C96 -0.3(5)
C92 N91 C98 C99 105.0(4)
C91 N91 C98 C99 -73.9(4)
N91 C98 C99 C9A 176.3(3)
